data_4514547
loop_
_publ_author_name
'Kim, Hyunuk'
'Sohail, Muhammad'
'Yim, Kanghoon'
'Park, Young Cheol'
'Chun, Dong Hyuk'
'Kim, Hak Joo'
'Han, Seong Ok'
'Moon, Jong-Ho'

_publ_section_title
;
 Effective CO<sub>2</sub> and CO Separation Using [M<sub>2</sub>(DOBDC)]
 (M = Mg, Co, Ni) with Unsaturated Metal Sites and Excavation of Their
 Adsorption Sites.
;
_journal_issue 7
_journal_name_full 'ACS applied materials &amp; interfaces'
_journal_page_first 7014
_journal_page_last 7021
_journal_paper_doi 10.1021/acsami.8b20450
_journal_volume 11
_journal_year 2019
_chemical_formula_sum 'C5.56 H Co O4.56'
_chemical_formula_weight 199.67
_space_group_crystal_system trigonal
_space_group_IT_number 148
_space_group_name_Hall '-R 3'
_space_group_name_H-M_alt 'R -3 :H'
_symmetry_space_group_name_Hall '-R 3'
_symmetry_space_group_name_H-M 'R -3 :H'
_atom_sites_solution_hydrogens geom
_audit_creation_method SHELXL-2018/3
_cell_angle_alpha 90
_cell_angle_beta 90
_cell_angle_gamma 120
_cell_formula_units_Z 18
_cell_length_a 25.844(4)
_cell_length_b 25.844(4)
_cell_length_c 6.8710(14)
_cell_measurement_reflns_used 127237
_cell_measurement_temperature 100(2)
_cell_measurement_theta_max 50.00
_cell_measurement_theta_min 0.57
_cell_volume 3974.4(12)
_computing_cell_refinement 'HKL3000sm (Otwinowski & Minor, 1997)'
_computing_data_collection 'PAL BL2D-SMDC Program (Shin et. al, 2016)'
_computing_data_reduction 'HKL3000sm (Otwinowski & Minor, 1997)'
_computing_molecular_graphics 'DIAMOND 4 (Putz & Brandenburg, 2014)'
_computing_publication_material 'enCifer 1.5.1'
_computing_structure_refinement 'SHELXL-2018/3 (Sheldrick, 2018)'
_computing_structure_solution 'SHELXS-97 (Sheldrick, 1990)'
_diffrn_ambient_temperature 100(2)
_diffrn_measured_fraction_theta_full 0.996
_diffrn_measured_fraction_theta_max 0.887
_diffrn_measurement_device_type 'ADSC Q210 CCD area detector'
_diffrn_measurement_method 'omega scan'
_diffrn_radiation_type synchrotron
_diffrn_radiation_wavelength 0.700
_diffrn_reflns_av_unetI/netI 0.0220
_diffrn_reflns_Laue_measured_fraction_full 0.996
_diffrn_reflns_Laue_measured_fraction_max 0.887
_diffrn_reflns_limit_h_max 43
_diffrn_reflns_limit_h_min -44
_diffrn_reflns_limit_k_max 44
_diffrn_reflns_limit_k_min -44
_diffrn_reflns_limit_l_max 10
_diffrn_reflns_limit_l_min -9
_diffrn_reflns_number 4344
_diffrn_reflns_point_group_measured_fraction_full 0.996
_diffrn_reflns_point_group_measured_fraction_max 0.887
_diffrn_reflns_theta_full 24.835
_diffrn_reflns_theta_max 37.625
_diffrn_reflns_theta_min 3.054
_diffrn_source 'PLSII 2D bending magnet'
_exptl_absorpt_coefficient_mu 1.824
_exptl_absorpt_correction_T_max 1.294
_exptl_absorpt_correction_T_min 0.764
_exptl_absorpt_correction_type empirical
_exptl_absorpt_process_details 'HKL3000sm Scalepack (Otwinowski & Minor, 1997)'
_exptl_crystal_colour purple
_exptl_crystal_density_diffrn 1.502
_exptl_crystal_description 'hexagonal column'
_exptl_crystal_F_000 1761
_exptl_crystal_size_max 0.110
_exptl_crystal_size_mid 0.040
_exptl_crystal_size_min 0.020
_refine_diff_density_max 3.020
_refine_diff_density_min -1.644
_refine_diff_density_rms 0.236
_refine_ls_extinction_coef 0.045(3)
_refine_ls_extinction_expression Fc^*^=kFc[1+0.001xFc^2^\l^3^/sin(2\q)]^-1/4^
_refine_ls_extinction_method 'SHELXL-2018/3 (Sheldrick 2018)'
_refine_ls_goodness_of_fit_ref 1.051
_refine_ls_hydrogen_treatment constr
_refine_ls_matrix_type full
_refine_ls_number_parameters 115
_refine_ls_number_reflns 4344
_refine_ls_number_restraints 8
_refine_ls_restrained_S_all 1.052
_refine_ls_R_factor_all 0.0636
_refine_ls_R_factor_gt 0.0604
_refine_ls_shift/su_max 0.000
_refine_ls_shift/su_mean 0.000
_refine_ls_structure_factor_coef Fsqd
_refine_ls_weighting_details 'w=1/[\s^2^(Fo^2^)+(0.1416P)^2^+0.3723P] where P=(Fo^2^+2Fc^2^)/3'
_refine_ls_weighting_scheme calc
_refine_ls_wR_factor_gt 0.1629
_refine_ls_wR_factor_ref 0.1676
_reflns_Friedel_coverage 0.000
_reflns_number_gt 3968
_reflns_number_total 4344
_reflns_threshold_expression 'I > 2\s(I)'
_cod_data_source_file am8b20450_si_006.cif
_cod_data_source_block r-3
_cod_original_cell_volume 3974.5(14)
_cod_database_code 4514547
_shelx_shelxl_version_number 2018/3
_shelx_space_group_comment
;
The symmetry employed for this shelxl refinement is uniquely defined
by the following loop, which should always be used as a source of
symmetry information in preference to the above space-group names.
They are only intended as comments.
;
_shelx_estimated_absorpt_t_min 0.825
_shelx_estimated_absorpt_t_max 0.964

loop_
_space_group_symop_operation_xyz
'x, y, z'
'-y, x-y, z'
'-x+y, -x, z'
'x+2/3, y+1/3, z+1/3'
'-y+2/3, x-y+1/3, z+1/3'
'-x+y+2/3, -x+1/3, z+1/3'
'x+1/3, y+2/3, z+2/3'
'-y+1/3, x-y+2/3, z+2/3'
'-x+y+1/3, -x+2/3, z+2/3'
'-x, -y, -z'
'y, -x+y, -z'
'x-y, x, -z'
'-x+2/3, -y+1/3, -z+1/3'
'y+2/3, -x+y+1/3, -z+1/3'
'x-y+2/3, x+1/3, -z+1/3'
'-x+1/3, -y+2/3, -z+2/3'
'y+1/3, -x+y+2/3, -z+2/3'
'x-y+1/3, x+2/3, -z+2/3'

loop_
_atom_site_label
_atom_site_type_symbol
_atom_site_fract_x
_atom_site_fract_y
_atom_site_fract_z
_atom_site_U_iso_or_equiv
_atom_site_adp_type
_atom_site_occupancy
_atom_site_site_symmetry_order
_atom_site_calc_flag
_atom_site_refinement_flags_posn
_atom_site_refinement_flags_adp
_atom_site_refinement_flags_occupancy
Co1 Co 0.30016(2) 0.01857(2) 0.31395(3) 0.01671(11) Uani 1 1 d . . .
O1 O 0.35573(5) 0.08169(5) 0.50274(16) 0.0185(2) Uani 1 1 d . . .
O2 O 0.37082(5) 0.00981(5) 0.18822(17) 0.0186(2) Uani 1 1 d . . .
O3 O 0.30172(6) 0.07193(6) 0.09405(17) 0.0208(2) Uani 1 1 d . . .
C1 C 0.34401(7) 0.12169(7) 0.5875(2) 0.0183(2) Uani 1 1 d . . .
C2 C 0.34886(7) 0.16884(7) 0.4736(2) 0.0191(2) Uani 1 1 d . . .
H2 H 0.359347 0.170502 0.340322 0.023 Uiso 1 1 calc R U .
C3 C 0.33898(7) 0.21359(7) 0.5472(2) 0.0183(2) Uani 1 1 d . . .
C4 C 0.34941(7) 0.26306(7) 0.4120(2) 0.0184(2) Uani 1 1 d . . .
C1C C 0.22219(10) 0.01878(11) 0.4225(3) 0.0330(4) Uani 0.95 1 d . . P
O1C O 0.18214(15) 0.0213(2) 0.4610(5) 0.0818(11) Uani 0.95 1 d . . P
O2C O 0.4679(7) 0.1741(7) 0.1968(19) 0.194(6) Uani 0.61 1 d D U P
C2C C 0.4885(7) 0.1916(9) 0.345(3) 0.175(8) Uani 0.61 1 d D U P

loop_
_atom_site_aniso_label
_atom_site_aniso_U_11
_atom_site_aniso_U_22
_atom_site_aniso_U_33
_atom_site_aniso_U_23
_atom_site_aniso_U_13
_atom_site_aniso_U_12
Co1 0.01799(13) 0.01691(13) 0.01542(14) 0.00042(5) 0.00023(5) 0.00887(8)
O1 0.0226(5) 0.0179(4) 0.0169(4) -0.0011(3) -0.0001(3) 0.0115(4)
O2 0.0172(4) 0.0212(5) 0.0182(4) -0.0025(4) -0.0012(3) 0.0101(4)
O3 0.0268(5) 0.0219(5) 0.0169(4) 0.0016(3) 0.0022(4) 0.0145(4)
C1 0.0206(6) 0.0185(5) 0.0166(5) -0.0004(4) -0.0001(4) 0.0104(5)
C2 0.0241(6) 0.0184(5) 0.0160(5) 0.0006(4) 0.0007(4) 0.0116(5)
C3 0.0214(6) 0.0181(5) 0.0163(5) 0.0001(4) 0.0001(4) 0.0106(5)
C4 0.0197(5) 0.0189(5) 0.0165(5) 0.0000(4) 0.0001(4) 0.0096(5)
C1C 0.0260(8) 0.0399(11) 0.0341(10) -0.0043(8) 0.0028(7) 0.0172(8)
O1C 0.0499(15) 0.112(3) 0.099(2) -0.015(2) 0.0156(15) 0.0529(18)
O2C 0.192(13) 0.274(15) 0.145(9) 0.051(10) 0.091(10) 0.137(13)
C2C 0.114(11) 0.237(19) 0.164(12) 0.114(12) 0.050(11) 0.081(11)

loop_
_atom_type_symbol
_atom_type_description
_atom_type_scat_dispersion_real
_atom_type_scat_dispersion_imag
_atom_type_scat_source
C C -0.0020 0.0016 'International Tables Vol C Tables 4.2.6.8 and 6.1.1.4'
H H 0.0000 0.0000 'International Tables Vol C Tables 4.2.6.8 and 6.1.1.4'
O O -0.0041 0.0059 'International Tables Vol C Tables 4.2.6.8 and 6.1.1.4'
Co Co 0.2027 0.9509 'International Tables Vol C Tables 4.2.6.8 and 6.1.1.4'

loop_
_geom_angle_atom_site_label_1
_geom_angle_atom_site_label_2
_geom_angle_atom_site_label_3
_geom_angle
_geom_angle_site_symmetry_1
_geom_angle_site_symmetry_3
O1 Co1 O1 163.38(5) . 8_544
O1 Co1 O3 99.50(5) . .
O1 Co1 O3 95.87(5) 8_544 .
O1 Co1 O2 81.59(5) . 6
O1 Co1 O2 82.43(5) 8_544 6
O3 Co1 O2 173.49(5) . 6
O1 Co1 O2 92.60(5) . .
O1 Co1 O2 80.39(5) 8_544 .
O3 Co1 O2 92.49(5) . .
O2 Co1 O2 81.035(15) 6 .
O1 Co1 C1C 93.68(7) . .
O1 Co1 C1C 93.28(7) 8_544 .
O3 Co1 C1C 87.52(8) . .
O2 Co1 C1C 98.84(8) 6 .
O2 Co1 C1C 173.64(7) . .
C1 O1 Co1 123.84(10) . .
C1 O1 Co1 124.21(9) . 6
Co1 O1 Co1 98.66(5) . 6
C4 O2 Co1 127.40(10) 18_545 8_544
C4 O2 Co1 133.49(10) 18_545 .
Co1 O2 Co1 93.03(5) 8_544 .
C4 O3 Co1 125.15(10) 13 .
O1 C1 C2 118.05(13) . .
O1 C1 C3 124.37(13) . 13_556
C2 C1 C3 117.58(13) . 13_556
C3 C2 C1 122.96(14) . .
C2 C3 C1 119.46(13) . 13_556
C2 C3 C4 117.01(12) . .
C1 C3 C4 123.46(13) 13_556 .
O3 C4 O2 123.14(14) 13 17
O3 C4 C3 118.79(13) 13 .
O2 C4 C3 118.06(13) 17 .
O1C C1C Co1 173.0(3) . .

loop_
_geom_bond_atom_site_label_1
_geom_bond_atom_site_label_2
_geom_bond_distance
_geom_bond_site_symmetry_2
Co1 O1 2.0157(12) .
Co1 O1 2.0213(12) 8_544
Co1 O3 2.0324(12) .
Co1 O2 2.0879(12) 6
Co1 O2 2.1320(12) .
Co1 C1C 2.151(2) .
O1 C1 1.3463(19) .
O2 C4 1.2749(19) 18_545
O3 C4 1.2604(19) 13
C1 C2 1.400(2) .
C1 C3 1.422(2) 13_556
C2 C3 1.398(2) .
C3 C4 1.492(2) .
C1C O1C 1.102(3) .
O2C C2C 1.134(15) .
